data_7119155
loop_
_publ_author_name
'Wood, Peter A.'
'Sarjeant, Amy A.'
'Yakovenko, Andrey A.'
'Ward, Suzanna C.'
'Groom, Colin R.'

_publ_section_title
;
 Capturing neon -- the first experimental structure of neon
 trapped within a metal-organic environment
;
_journal_coden_ASTM CHCOFS
_journal_issue 65
_journal_name_full 'Chemical Communications (Cambridge, United Kingdom)'
_journal_page_first 10048
_journal_page_last 10051
_journal_paper_doi 10.1039/c6cc04808k
_journal_volume 52
_journal_year 2016
_chemical_absolute_configuration .
_chemical_formula_moiety '[Ni(C4HO3) 1.045(Ne)]n'
_chemical_formula_sum 'C4 H Ne1.045 Ni O3'
_chemical_formula_weight 176.8
_space_group_IT_number 148
_symmetry_cell_setting trigonal
_symmetry_Int_Tables_number 148
_symmetry_space_group_name_Hall '-R 3'
_symmetry_space_group_name_H-M 'R -3 :H'
_cell_angle_alpha 90
_cell_angle_beta 90
_cell_angle_gamma 120
_cell_formula_units_Z 18
_cell_length_a 25.7611(4)
_cell_length_b 25.7611(4)
_cell_length_c 6.7565(3)
_cell_measurement_temperature 100
_cell_volume 3883.12(19)
_computing_cell_refinement 'Jana 2006 (Petricek, 2006)'
_computing_data_reduction 'GSASII(Toby & Von Dreele, 2013)'
_computing_molecular_graphics 'Mercury (version, 2015)'
_computing_publication_material 'Jana 2006 (Petricek, 2006)'
_computing_structure_refinement 'Jana 2006 (Petricek, 2006)'
_diffrn_ambient_temperature 100
_diffrn_detector 'Flat Panel Detector'
_diffrn_detector_type 'Perkin-Elmer amorphous-Si'
_diffrn_measurement_device '17-BM-B beamline'
_diffrn_radiation_monochromator 'PSL DCM Si(111)'
_diffrn_radiation_probe x-ray
_diffrn_radiation_type synchrotron
_diffrn_radiation_wavelength 0.72768
_diffrn_source synchrotron
_diffrn_source_type synchrotron
_exptl_absorpt_coefficient_mu 2.388
_exptl_crystal_density_diffrn 1.3609
_exptl_crystal_F_000 1574
_pd_char_colour brown
_pd_char_particle_morphology 'small crystalline powder'
_pd_instr_location
; 
17-BM-B line diffractometer, APS, Argonne National Lab (USA)
;
_pd_meas_2theta_range_inc 0.008
_pd_meas_2theta_range_max 21.992
_pd_meas_2theta_range_min 1.000
_pd_meas_number_of_points 2500
_pd_prep_cool_rate 0.0
_pd_prep_pressure 10000
_pd_prep_temperature 100(2)
_pd_proc_2theta_range_inc 0.008
_pd_proc_2theta_range_max 21.798
_pd_proc_2theta_range_min 2.008
_pd_proc_ls_background_function '8 Chebyshev polynoms'
_pd_proc_ls_pref_orient_corr none
_pd_proc_ls_profile_function Pseudo-Voigt
_pd_proc_ls_prof_R_factor 0.0420
_pd_proc_ls_prof_wR_expected 0.0170
_pd_proc_ls_prof_wR_factor 0.0554
_pd_proc_wavelength 0.72768
_pd_spec_mounting 'capton capillary with Ne exchange gas'
_pd_spec_mount_mode transmission
_pd_spec_shape cylinder
_pd_spec_size_axial 10.0
_pd_spec_size_equat 0.9
_pd_spec_size_thick 0.9
_refine_diff_density_max 0.15
_refine_diff_density_min -0.19
_refine_ls_goodness_of_fit_all 3.26
_refine_ls_hydrogen_treatment constr
_refine_ls_number_constraints 22
_refine_ls_number_parameters 28
_refine_ls_number_restraints 0
_refine_ls_R_factor_all 0.0424
_refine_ls_R_factor_gt 0.0424
_refine_ls_shift/su_max 0.0135
_refine_ls_shift/su_mean 0.0022
_refine_ls_weighting_scheme sigma
_refine_ls_wR_factor_all 0.0558
_refine_ls_wR_factor_gt 0.0558
_cod_data_source_file c6cc04808k2-2.cif
_cod_data_source_block 100K100bar
_cod_depositor_comments
;
The following automatic conversions were performed:

'_diffrn_radiation_probe' value 'X-ray' changed to 'x-ray' according
to the built-in table from CIF Core dictionary named 'cif_core.dic'
version 2.4.1 from 2010-06-29.

Automatic conversion script
Id: cif_fix_values 4624 2016-04-14 12:54:50Z antanas 
;
_cod_original_cell_volume 3883.1(2)
_cod_original_sg_symbol_H-M 'R -3'
_cod_original_formula_sum 'C4 H1 Ne1.045 Ni1 O3'
_cod_database_code 7119155

loop_
_space_group_symop_id
_space_group_symop_operation_xyz
1 x,y,z
2 -y,x-y,z
3 -x+y,-x,z
4 -x,-y,-z
5 y,-x+y,-z
6 x-y,x,-z
7 x+2/3,y+1/3,z+1/3
8 -y+2/3,x-y+1/3,z+1/3
9 -x+y+2/3,-x+1/3,z+1/3
10 -x+2/3,-y+1/3,-z+1/3
11 y+2/3,-x+y+1/3,-z+1/3
12 x-y+2/3,x+1/3,-z+1/3
13 x+1/3,y+2/3,z+2/3
14 -y+1/3,x-y+2/3,z+2/3
15 -x+y+1/3,-x+2/3,z+2/3
16 -x+1/3,-y+2/3,-z+2/3
17 y+1/3,-x+y+2/3,-z+2/3
18 x-y+1/3,x+2/3,-z+2/3

loop_
_atom_site_label
_atom_site_type_symbol
_atom_site_fract_x
_atom_site_fract_y
_atom_site_fract_z
_atom_site_adp_type
_atom_site_U_iso_or_equiv
_atom_site_site_symmetry_multiplicity
_atom_site_occupancy
_atom_site_calc_flag
_atom_site_refinement_flags
_atom_site_disorder_assembly
_atom_site_disorder_group
Ni1 Ni 0.61749(10) 0.64832(10) 0.3537(4) Uiso 0.0337(5) 18 1 d . . .
O1 O 0.436919 0.407457 0.430968 Uiso 0.0337(5) 18 1 d . . .
O2 O 0.367878 0.365292 0.211973 Uiso 0.0337(5) 18 1 d . . .
O3 O 0.611372 0.585523 0.155521 Uiso 0.0337(5) 18 1 d . . .
C1 C 0.416609 0.407372 0.249678 Uiso 0.0337(5) 18 1 d . . .
C2 C 0.460763 0.454094 0.114119 Uiso 0.0337(5) 18 1 d . . .
C3 C 0.55692 0.550362 0.076891 Uiso 0.0337(5) 18 1 d . . .
C4 C 0.515753 0.49831 0.190871 Uiso 0.0337(5) 18 1 d . . .
H1c4 H 0.526496 0.49396 0.32337 Uiso 0.0405 18 1 d . . .
Ne1 Ne 0.1560(3) 0.5027(3) 0.1730(11) Uiso 0.1 18 0.953(6) d . . .
Ne2 Ne 0 0 0.5 Uiso 0.1 3 0.547(12) d . . .

loop_
_atom_type_symbol
_atom_type_scat_dispersion_real
_atom_type_scat_dispersion_imag
_atom_type_scat_source
C 0.0037 0.0018 'International Tables Vol C tables 4.2.6.8 and 6.1.1.1'
H 0.0000 0.0000 'International Tables Vol C tables 4.2.6.8 and 6.1.1.1'
Ne 0.0277 0.0178 'International Tables Vol C tables 4.2.6.8 and 6.1.1.1'
Ni 0.3409 1.1694 'International Tables Vol C tables 4.2.6.8 and 6.1.1.1'
O 0.0121 0.0066 'International Tables Vol C tables 4.2.6.8 and 6.1.1.1'

loop_
_geom_angle_atom_site_label_1
_geom_angle_atom_site_label_2
_geom_angle_atom_site_label_3
_geom_angle_site_symmetry_1
_geom_angle_site_symmetry_2
_geom_angle_site_symmetry_3
_geom_angle
O1 Ni1 O2 4_666 . 17_555 100.21
O1 Ni1 O2 4_666 . 12_555 176.37
O1 Ni1 O3 4_666 . . 99
O1 Ni1 O3 4_666 . 9_565 97.07
O2 Ni1 O2 17_555 . 12_555 82.17
O2 Ni1 O3 17_555 . . 92.44
O2 Ni1 O3 17_555 . 9_565 81.95
O2 Ni1 O3 12_555 . . 78.09
O2 Ni1 O3 12_555 . 9_565 85.96
O3 Ni1 O3 . . 9_565 163.7
Ni1 O1 C1 4_666 . . 121.72
Ni1 O2 Ni1 11_455 . 18_545 92.23
Ni1 O2 C1 11_455 . . 123.71
Ni1 O2 C1 18_545 . . 143.73
Ni1 O3 Ni1 . . 14_654 96.82
Ni1 O3 C3 . . . 115.75
Ni1 O3 C3 14_654 . . 128.08
O1 C1 O2 . . . 115.29
O1 C1 C2 . . . 115.1
O2 C1 C2 . . . 128.93
C1 C2 C3 . . 4_665 115.44
C1 C2 C4 . . . 118.92
C3 C2 C4 4_665 . . 125.64
O3 C3 C2 . . 4_665 128.94
O3 C3 C4 . . . 116.7
C2 C3 C4 4_665 . . 111.66
C2 C4 C3 . . . 122.11
C2 C4 H1c4 . . . 118.95
C3 C4 H1c4 . . . 118.95

loop_
_geom_bond_atom_site_label_1
_geom_bond_atom_site_label_2
_geom_bond_site_symmetry_1
_geom_bond_site_symmetry_2
_geom_bond_distance
Ni1 O1 . 4_666 2.0328
Ni1 O2 . 17_555 2.0374
Ni1 O2 . 12_555 2.0693
Ni1 O3 . . 2.0443
Ni1 O3 . 9_565 1.9116
Ni1 Ne1 . 2_665 3.390(10)
O1 C1 . . 1.3315
O2 C1 . . 1.2063
O3 C3 . . 1.3416
C1 C2 . . 1.4874
C2 C3 . 4_665 1.3542
C2 C4 . . 1.3998
C3 C4 . . 1.447
C4 H1c4 . . 0.96

loop_
_cod_changelog_entry_id
_cod_changelog_entry_author
_cod_changelog_entry_date
_cod_changelog_entry_text
1 'Vaitkus, Antanas' 2022-05-09T03:40:00+03:00 'Updated bibliographic information.'
